data_4339436
loop_
_publ_author_name
'Makarycheva-Mikhailova, Anastassiya V'
'Golenetskaya, Julia A.'
'Bokach, Nadezhda A.'
'Balova, Irina A.'
'Haukka, Matti'
'Kukushkin, Vadim Yu'

_publ_section_title
;
 PtII-mediated 1,3-dipolar cycloaddition of oxazoline N-oxides to nitriles
 as a key step to dihydrooxazolo-1,2,4-oxadiazoles.
;
_journal_issue 20
_journal_name_full 'Inorganic chemistry'
_journal_page_first 8323
_journal_page_last 8331
_journal_paper_doi 10.1021/ic701133b
_journal_volume 46
_journal_year 2007
_chemical_formula_moiety 'C16 H28 Cl2 N4 O4 Pt'
_chemical_formula_sum 'C16 H28 Cl2 N4 O4 Pt'
_chemical_formula_weight 606.41
_chemical_name_systematic
;
 ?
;
_space_group_IT_number 15
_symmetry_cell_setting monoclinic
_symmetry_space_group_name_Hall '-C 2yc'
_symmetry_space_group_name_H-M 'C 1 2/c 1'
_atom_sites_solution_hydrogens geom
_atom_sites_solution_primary direct
_atom_sites_solution_secondary difmap
_audit_creation_method SHELXL-97
_cell_angle_alpha 90.00
_cell_angle_beta 116.455(2)
_cell_angle_gamma 90.00
_cell_formula_units_Z 4
_cell_length_a 20.1567(5)
_cell_length_b 9.6656(2)
_cell_length_c 12.1219(2)
_cell_measurement_reflns_used 11503
_cell_measurement_temperature 120(2)
_cell_measurement_theta_max 27.48
_cell_measurement_theta_min 3.71
_cell_volume 2114.37(9)
_computing_cell_refinement 'Denzo/Scalepack (Otwinowski & Minor, 1997)'
_computing_data_collection 'Collect (Bruker AXS BV, 1997-2004)'
_computing_data_reduction 'Denzo/Scalepack (Otwinowski & Minor, 1997)'
_computing_molecular_graphics 'Diamond v.3.1d (Brandenburg, 2006)'
_computing_publication_material 'SHELXL-97 (Sheldrick, 1997)'
_computing_structure_refinement 'SHELXL-97 (Sheldrick, 1997)'
_computing_structure_solution 'SIR97 (Altomare et al., 1997)'
_diffrn_ambient_temperature 120(2)
_diffrn_detector_area_resol_mean 9
_diffrn_measured_fraction_theta_full 0.997
_diffrn_measured_fraction_theta_max 0.997
_diffrn_measurement_device '95mm CCD camera on \k-goniostat'
_diffrn_measurement_device_type 'Nonius KappaCCD'
_diffrn_measurement_method '\f scans and \w scans with \k offset'
_diffrn_radiation_monochromator 'horizontally mounted graphite crystal'
_diffrn_radiation_source 'fine-focus sealed tube'
_diffrn_radiation_type MoK\a
_diffrn_radiation_wavelength 0.71073
_diffrn_reflns_av_R_equivalents 0.0521
_diffrn_reflns_av_sigmaI/netI 0.0280
_diffrn_reflns_limit_h_max 26
_diffrn_reflns_limit_h_min -24
_diffrn_reflns_limit_k_max 12
_diffrn_reflns_limit_k_min -11
_diffrn_reflns_limit_l_max 14
_diffrn_reflns_limit_l_min -15
_diffrn_reflns_number 11503
_diffrn_reflns_theta_full 27.48
_diffrn_reflns_theta_max 27.48
_diffrn_reflns_theta_min 3.71
_exptl_absorpt_coefficient_mu 6.918
_exptl_absorpt_correction_T_max 0.6174
_exptl_absorpt_correction_T_min 0.1202
_exptl_absorpt_correction_type multi-scan
_exptl_absorpt_process_details 'Xprep in Shelxtl v.6.14-1 (Sheldrick, 2005)'
_exptl_crystal_colour yellow
_exptl_crystal_density_diffrn 1.905
_exptl_crystal_density_method 'not measured'
_exptl_crystal_description needle
_exptl_crystal_F_000 1184
_exptl_crystal_size_max 0.51
_exptl_crystal_size_mid 0.10
_exptl_crystal_size_min 0.07
_refine_diff_density_max 1.074
_refine_diff_density_min -1.484
_refine_diff_density_rms 0.122
_refine_ls_extinction_method none
_refine_ls_goodness_of_fit_ref 1.049
_refine_ls_hydrogen_treatment constr
_refine_ls_matrix_type full
_refine_ls_number_parameters 127
_refine_ls_number_reflns 2421
_refine_ls_number_restraints 0
_refine_ls_restrained_S_all 1.049
_refine_ls_R_factor_all 0.0192
_refine_ls_R_factor_gt 0.0188
_refine_ls_shift/su_max 0.000
_refine_ls_shift/su_mean 0.000
_refine_ls_structure_factor_coef Fsqd
_refine_ls_weighting_details 'calc w=1/[\s^2^(Fo^2^)+(0.0201P)^2^+6.3290P] where P=(Fo^2^+2Fc^2^)/3'
_refine_ls_weighting_scheme calc
_refine_ls_wR_factor_gt 0.0456
_refine_ls_wR_factor_ref 0.0458
_reflns_number_gt 2374
_reflns_number_total 2421
_reflns_threshold_expression >2sigma(I)
_cod_data_source_file ic701133b-file001.cif
_cod_data_source_block compound_1
_cod_original_cell_volume 2114.36(9)
_cod_original_sg_symbol_H-M 'C 2/c'
_cod_database_code 4339436

loop_
_symmetry_equiv_pos_as_xyz
'x, y, z'
'-x, y, -z+1/2'
'x+1/2, y+1/2, z'
'-x+1/2, y+1/2, -z+1/2'
'-x, -y, -z'
'x, -y, z-1/2'
'-x+1/2, -y+1/2, -z'
'x+1/2, -y+1/2, z-1/2'

loop_
_atom_site_label
_atom_site_type_symbol
_atom_site_fract_x
_atom_site_fract_y
_atom_site_fract_z
_atom_site_U_iso_or_equiv
_atom_site_adp_type
_atom_site_occupancy
_atom_site_symmetry_multiplicity
_atom_site_calc_flag
_atom_site_refinement_flags
Pt1 Pt 0.0000 0.066355(12) 0.2500 0.01075(6) Uani 1 2 d S
Cl1 Cl 0.08357(4) -0.10023(7) 0.36409(6) 0.01856(13) Uani 1 1 d .
O1 O 0.15190(11) 0.3224(2) 0.52182(16) 0.0203(4) Uani 1 1 d .
O2 O 0.08122(10) 0.3993(2) 0.23313(16) 0.0158(4) Uani 1 1 d .
N1 N 0.07529(11) 0.2111(2) 0.35409(19) 0.0126(4) Uani 1 1 d .
N2 N 0.17900(12) 0.3558(2) 0.4298(2) 0.0147(4) Uani 1 1 d .
C1 C 0.09482(15) 0.2358(3) 0.4679(2) 0.0178(5) Uani 1 1 d .
C2 C 0.16952(14) 0.5097(3) 0.4072(2) 0.0154(5) Uani 1 1 d .
C3 C 0.18606(16) 0.5916(3) 0.5231(3) 0.0200(5) Uani 1 1 d .
H3B H 0.2362 0.5698 0.5859 0.030 Uiso 1 1 calc R
H3A H 0.1501 0.5672 0.5539 0.030 Uiso 1 1 calc R
H3C H 0.1825 0.6907 0.5044 0.030 Uiso 1 1 calc R
C4 C 0.22235(17) 0.5499(3) 0.3532(3) 0.0242(6) Uani 1 1 d .
H5A H 0.2111 0.4948 0.2791 0.036 Uiso 1 1 calc R
H4B H 0.2735 0.5323 0.4141 0.036 Uiso 1 1 calc R
H4C H 0.2163 0.6484 0.3317 0.036 Uiso 1 1 calc R
C5 C 0.08905(14) 0.5178(3) 0.3100(2) 0.0168(5) Uani 1 1 d .
H5B H 0.0548 0.5120 0.3482 0.020 Uiso 1 1 calc R
H5C H 0.0794 0.6048 0.2621 0.020 Uiso 1 1 calc R
C6 C 0.12247(13) 0.2908(3) 0.3131(2) 0.0141(5) Uani 1 1 d .
C7 C 0.15675(15) 0.2019(3) 0.2507(3) 0.0211(5) Uani 1 1 d .
H7A H 0.1810 0.1220 0.3029 0.032 Uiso 1 1 calc R
H7B H 0.1936 0.2560 0.2370 0.032 Uiso 1 1 calc R
H7C H 0.1181 0.1698 0.1713 0.032 Uiso 1 1 calc R
C9 C 0.0627(2) 0.1802(4) 0.5471(3) 0.0331(7) Uani 1 1 d .
H9A H 0.0985 0.1906 0.6338 0.050 Uiso 1 1 calc R
H9B H 0.0510 0.0820 0.5284 0.050 Uiso 1 1 calc R
H9C H 0.0173 0.2311 0.5314 0.050 Uiso 1 1 calc R

loop_
_atom_site_aniso_label
_atom_site_aniso_U_11
_atom_site_aniso_U_22
_atom_site_aniso_U_33
_atom_site_aniso_U_23
_atom_site_aniso_U_13
_atom_site_aniso_U_12
Pt1 0.01287(8) 0.00870(8) 0.00957(8) 0.000 0.00401(6) 0.000
Cl1 0.0197(3) 0.0133(3) 0.0168(3) 0.0027(2) 0.0029(2) 0.0043(2)
O1 0.0277(10) 0.0192(10) 0.0111(8) 0.0001(7) 0.0061(8) -0.0075(8)
O2 0.0183(9) 0.0133(8) 0.0113(8) 0.0021(7) 0.0026(7) -0.0009(7)
N1 0.0147(10) 0.0104(10) 0.0117(9) 0.0009(8) 0.0052(8) 0.0012(8)
N2 0.0154(10) 0.0132(11) 0.0139(10) 0.0015(8) 0.0050(8) -0.0007(8)
C1 0.0244(13) 0.0120(12) 0.0151(12) -0.0016(9) 0.0071(10) -0.0040(10)
C2 0.0151(11) 0.0113(12) 0.0156(12) 0.0024(9) 0.0030(10) -0.0008(9)
C3 0.0205(13) 0.0163(12) 0.0169(13) -0.0009(10) 0.0026(11) -0.0017(11)
C4 0.0210(14) 0.0276(15) 0.0228(15) -0.0017(11) 0.0085(12) -0.0108(11)
C5 0.0159(12) 0.0123(12) 0.0161(12) 0.0005(10) 0.0015(10) -0.0014(10)
C6 0.0116(10) 0.0134(11) 0.0149(11) 0.0000(9) 0.0038(9) -0.0011(9)
C7 0.0216(13) 0.0216(13) 0.0235(13) -0.0037(11) 0.0130(11) -0.0010(11)
C9 0.054(2) 0.0315(17) 0.0206(14) -0.0085(12) 0.0231(14) -0.0209(15)

loop_
_atom_type_symbol
_atom_type_description
_atom_type_scat_dispersion_real
_atom_type_scat_dispersion_imag
_atom_type_scat_source
C C 0.0033 0.0016 'International Tables Vol C Tables 4.2.6.8 and 6.1.1.4'
H H 0.0000 0.0000 'International Tables Vol C Tables 4.2.6.8 and 6.1.1.4'
N N 0.0061 0.0033 'International Tables Vol C Tables 4.2.6.8 and 6.1.1.4'
O O 0.0106 0.0060 'International Tables Vol C Tables 4.2.6.8 and 6.1.1.4'
Cl Cl 0.1484 0.1585 'International Tables Vol C Tables 4.2.6.8 and 6.1.1.4'
Pt Pt -1.7033 8.3905 'International Tables Vol C Tables 4.2.6.8 and 6.1.1.4'

loop_
_geom_angle_atom_site_label_1
_geom_angle_atom_site_label_2
_geom_angle_atom_site_label_3
_geom_angle
_geom_angle_site_symmetry_1
_geom_angle_site_symmetry_3
N1 Pt1 N1 93.22(12) 2 .
N1 Pt1 Cl1 87.94(6) 2 2
N1 Pt1 Cl1 178.77(6) . 2
N1 Pt1 Cl1 178.77(6) 2 .
N1 Pt1 Cl1 87.94(6) . .
Cl1 Pt1 Cl1 90.89(3) 2 .
C1 O1 N2 107.18(19) . .
C6 O2 C5 106.48(18) . .
C1 N1 C6 109.4(2) . .
C1 N1 Pt1 125.71(18) . .
C6 N1 Pt1 124.48(16) . .
O1 N2 C6 103.80(18) . .
O1 N2 C2 107.06(18) . .
C6 N2 C2 105.02(18) . .
N1 C1 O1 115.4(2) . .
N1 C1 C9 128.3(2) . .
O1 C1 C9 116.2(2) . .
N2 C2 C3 112.9(2) . .
N2 C2 C5 101.31(19) . .
C3 C2 C5 114.1(2) . .
N2 C2 C4 105.8(2) . .
C3 C2 C4 110.9(2) . .
C5 C2 C4 111.1(2) . .
C2 C3 H3B 109.5 . .
C2 C3 H3A 109.5 . .
H3B C3 H3A 109.5 . .
C2 C3 H3C 109.5 . .
H3B C3 H3C 109.5 . .
H3A C3 H3C 109.5 . .
C2 C4 H5A 109.5 . .
C2 C4 H4B 109.5 . .
H5A C4 H4B 109.5 . .
C2 C4 H4C 109.5 . .
H5A C4 H4C 109.5 . .
H4B C4 H4C 109.5 . .
O2 C5 C2 103.4(2) . .
O2 C5 H5B 111.1 . .
C2 C5 H5B 111.1 . .
O2 C5 H5C 111.1 . .
C2 C5 H5C 111.1 . .
H5B C5 H5C 109.1 . .
O2 C6 N1 110.35(19) . .
O2 C6 C7 109.9(2) . .
N1 C6 C7 112.4(2) . .
O2 C6 N2 107.6(2) . .
N1 C6 N2 103.54(19) . .
C7 C6 N2 112.8(2) . .
C6 C7 H7A 109.5 . .
C6 C7 H7B 109.5 . .
H7A C7 H7B 109.5 . .
C6 C7 H7C 109.5 . .
H7A C7 H7C 109.5 . .
H7B C7 H7C 109.5 . .
C1 C9 H9A 109.5 . .
C1 C9 H9B 109.5 . .
H9A C9 H9B 109.5 . .
C1 C9 H9C 109.5 . .
H9A C9 H9C 109.5 . .
H9B C9 H9C 109.5 . .

loop_
_geom_bond_atom_site_label_1
_geom_bond_atom_site_label_2
_geom_bond_distance
_geom_bond_site_symmetry_2
Pt1 N1 2.036(2) 2
Pt1 N1 2.036(2) .
Pt1 Cl1 2.2950(6) 2
Pt1 Cl1 2.2951(6) .
O1 C1 1.335(3) .
O1 N2 1.480(3) .
O2 C6 1.419(3) .
O2 C5 1.440(3) .
N1 C1 1.278(3) .
N1 C6 1.472(3) .
N2 C6 1.503(3) .
N2 C2 1.509(4) .
C1 C9 1.476(4) .
C2 C3 1.514(4) .
C2 C5 1.524(3) .
C2 C4 1.528(4) .
C3 H3B 0.9800 .
C3 H3A 0.9800 .
C3 H3C 0.9800 .
C4 H5A 0.9800 .
C4 H4B 0.9800 .
C4 H4C 0.9800 .
C5 H5B 0.9900 .
C5 H5C 0.9900 .
C6 C7 1.502(4) .
C7 H7A 0.9800 .
C7 H7B 0.9800 .
C7 H7C 0.9800 .
C9 H9A 0.9800 .
C9 H9B 0.9800 .
C9 H9C 0.9800 .
